data_7036139
loop_
_publ_author_name
'Zhao, Rong-Qing'
'Liu, Xing'
'Zhou, Jian'
'Xiao, Hong-Ping'
'Zou, Hua-Hong'
'Fu, Lianshe'
'Tang, Qiuling'
'Tan, Xiao-Feng'

_publ_section_title
;
 The first examples of 1-D organic hybrid lanthanoid thioarsenates based
 on two [As(V)S4](3-) linkage modes.
;
_journal_issue 14
_journal_name_full 'Dalton transactions (Cambridge, England : 2003)'
_journal_page_first 6015
_journal_page_last 6022
_journal_paper_doi 10.1039/c5dt02188j
_journal_volume 45
_journal_year 2016
_chemical_formula_moiety 'C9 H30 As Ho N6 S4'
_chemical_formula_sum 'C9 H30 As Ho N6 S4'
_chemical_formula_weight 590.48
_chemical_name_systematic
; 
 ? 
;
_space_group_IT_number 14
_symmetry_cell_setting monoclinic
_symmetry_space_group_name_Hall '-P 2ybc'
_symmetry_space_group_name_H-M 'P 1 21/c 1'
_atom_sites_solution_hydrogens geom
_atom_sites_solution_primary direct
_atom_sites_solution_secondary difmap
_audit_creation_method SHELXL-97
_audit_update_record
;
2015-08-03 deposited with the CCDC.
2015-08-10 downloaded from the CCDC.
;
_cell_angle_alpha 90.00
_cell_angle_beta 128.966(3)
_cell_angle_gamma 90.00
_cell_formula_units_Z 4
_cell_length_a 9.3226(6)
_cell_length_b 19.5184(12)
_cell_length_c 14.1847(7)
_cell_measurement_reflns_used 9956
_cell_measurement_temperature 296(2)
_cell_measurement_theta_max 28.3868
_cell_measurement_theta_min 2.4224
_cell_volume 2006.8(2)
_computing_cell_refinement 'CrystalClear, Ver. 1.30 (Rigaku/MSC, 2001)'
_computing_data_collection 'CrystalClear, Ver. 1.30 (Rigaku/MSC, 2001)'
_computing_data_reduction 'CrystalStructure, Ver. 3.60 (Rigaku/MSC, 2004)'
_computing_molecular_graphics 'ORTEPII (Johnson, 1976)'
_computing_publication_material SHELXL97
_computing_structure_refinement 'SHELXL97 (Sheldrick, 1997)'
_computing_structure_solution 'SHELXS97 (Sheldrick, 1990)'
_diffrn_ambient_temperature 296(2)
_diffrn_detector_area_resol_mean 7.31
_diffrn_measured_fraction_theta_full 0.997
_diffrn_measured_fraction_theta_max 0.997
_diffrn_measurement_device_type 'Rigaku Mercury'
_diffrn_measurement_method \w
_diffrn_radiation_monochromator graphite
_diffrn_radiation_source 'fine-focus sealed tube'
_diffrn_radiation_type MoK\a
_diffrn_radiation_wavelength 0.71073
_diffrn_reflns_av_R_equivalents 0.0197
_diffrn_reflns_av_unetI/netI 0.0193
_diffrn_reflns_limit_h_max 11
_diffrn_reflns_limit_h_min -11
_diffrn_reflns_limit_k_max 24
_diffrn_reflns_limit_k_min -24
_diffrn_reflns_limit_l_max 16
_diffrn_reflns_limit_l_min -17
_diffrn_reflns_number 16799
_diffrn_reflns_theta_full 26.50
_diffrn_reflns_theta_max 26.50
_diffrn_reflns_theta_min 2.09
_exptl_absorpt_coefficient_mu 5.997
_exptl_absorpt_correction_T_max 0.7149
_exptl_absorpt_correction_T_min 0.5583
_exptl_absorpt_correction_type multi-scan
_exptl_absorpt_process_details 'Jacobson, R. (1998) Private communication'
_exptl_crystal_colour red
_exptl_crystal_density_diffrn 1.954
_exptl_crystal_density_method 'not measured'
_exptl_crystal_description block
_exptl_crystal_F_000 1160
_exptl_crystal_size_max 0.11
_exptl_crystal_size_mid 0.09
_exptl_crystal_size_min 0.06
_refine_diff_density_max 3.248
_refine_diff_density_min -1.840
_refine_diff_density_rms 0.273
_refine_ls_extinction_method none
_refine_ls_goodness_of_fit_ref 1.127
_refine_ls_hydrogen_treatment constr
_refine_ls_matrix_type full
_refine_ls_number_parameters 203
_refine_ls_number_reflns 4152
_refine_ls_number_restraints 248
_refine_ls_restrained_S_all 1.151
_refine_ls_R_factor_all 0.0412
_refine_ls_R_factor_gt 0.0364
_refine_ls_shift/su_max 0.001
_refine_ls_shift/su_mean 0.000
_refine_ls_structure_factor_coef Fsqd
_refine_ls_weighting_details 'calc w=1/[\s^2^(Fo^2^)+(0.0639P)^2^+14.3698P] where P=(Fo^2^+2Fc^2^)/3'
_refine_ls_weighting_scheme calc
_refine_ls_wR_factor_gt 0.1032
_refine_ls_wR_factor_ref 0.1219
_reflns_number_gt 3853
_reflns_number_total 4152
_reflns_threshold_expression >2sigma(I)
_cod_data_source_file c5dt02188j2.cif
_cod_data_source_block IIc
_cod_depositor_comments 'Adding full bibliography for 7036133--7036141.cif.'
_cod_original_sg_symbol_H-M 'P 21/c'
_cod_database_code 7036139

loop_
_symmetry_equiv_pos_as_xyz
'x, y, z'
'-x, y+1/2, -z+1/2'
'-x, -y, -z'
'x, -y-1/2, z-1/2'

loop_
_atom_site_label
_atom_site_type_symbol
_atom_site_fract_x
_atom_site_fract_y
_atom_site_fract_z
_atom_site_U_iso_or_equiv
_atom_site_adp_type
_atom_site_occupancy
_atom_site_symmetry_multiplicity
_atom_site_calc_flag
_atom_site_refinement_flags
Ho1 Ho 0.33694(4) 0.675728(15) 0.53572(2) 0.02410(12) Uani 1 1 d .
As1 As 0.65524(8) 0.68344(3) 0.47392(6) 0.02280(16) Uani 1 1 d .
S1 S 0.3628(2) 0.70978(9) 0.35687(14) 0.0265(3) Uani 1 1 d .
S2 S 0.7226(13) 0.6563(12) 0.6460(11) 0.048(3) Uani 0.68(5) 1 d P
S2' S 0.683(3) 0.6245(17) 0.6159(18) 0.036(5) Uani 0.32(5) 1 d P
S3 S 0.8123(3) 0.77386(11) 0.5104(3) 0.0668(8) Uani 1 1 d .
S4 S 0.7037(3) 0.60475(10) 0.3922(2) 0.0465(5) Uani 1 1 d .
N1 N 0.3250(13) 0.5535(4) 0.4859(7) 0.072(2) Uani 1 1 d DU
H1A H 0.4387 0.5396 0.5161 0.086 Uiso 1 1 d R
H1B H 0.2902 0.5288 0.5220 0.086 Uiso 1 1 d R
N2 N 0.0238(9) 0.6436(3) 0.3409(6) 0.0362(11) Uani 1 1 d DU
H2A H -0.0628 0.6518 0.3491 0.043 Uiso 1 1 d R
H2B H -0.0011 0.6702 0.2804 0.043 Uiso 1 1 d R
N3 N 0.1533(9) 0.6554(3) 0.6063(6) 0.0394(12) Uani 1 1 d DU
H3A H 0.1436 0.6952 0.6339 0.047 Uiso 1 1 d R
H3B H 0.0386 0.6424 0.5424 0.047 Uiso 1 1 d R
N4 N 0.5203(9) 0.6254(4) 0.7437(6) 0.0484(14) Uani 1 1 d DU
H4A H 0.5749 0.5872 0.7442 0.058 Uiso 1 1 d R
H4B H 0.6110 0.6553 0.7948 0.058 Uiso 1 1 d R
N5 N 0.5039(12) 0.7827(4) 0.6344(8) 0.070(2) Uani 1 1 d U
H5A H 0.5399 0.7838 0.7100 0.084 Uiso 1 1 d R
H5B H 0.6063 0.7830 0.6408 0.084 Uiso 1 1 d R
N6 N 0.1230(9) 0.7765(3) 0.4571(6) 0.0382(13) Uani 1 1 d U
H6A H 0.0844 0.7873 0.3827 0.046 Uiso 1 1 d R
H6B H 0.0231 0.7647 0.4498 0.046 Uiso 1 1 d R
C1 C -0.1515(17) 0.5585(6) 0.1799(9) 0.085(3) Uani 1 1 d DU
H1C H -0.2593 0.5544 0.1743 0.128 Uiso 1 1 calc R
H1D H -0.1342 0.5168 0.1522 0.128 Uiso 1 1 calc R
H1E H -0.1671 0.5960 0.1304 0.128 Uiso 1 1 calc R
C2 C 0.0127(12) 0.5712(4) 0.3082(9) 0.068(2) Uani 1 1 d DU
H2C H -0.0191 0.5479 0.3540 0.082 Uiso 1 1 calc R
C3 C 0.1959(15) 0.5399(7) 0.3582(9) 0.099(4) Uani 1 1 d DU
H3C H 0.1824 0.4909 0.3440 0.119 Uiso 1 1 calc R
H3D H 0.2403 0.5594 0.3179 0.119 Uiso 1 1 calc R
C4 C 0.5177(15) 0.5488(5) 0.8830(9) 0.063(2) Uani 1 1 d DU
H4C H 0.6424 0.5597 0.9517 0.094 Uiso 1 1 calc R
H4D H 0.5167 0.5090 0.8429 0.094 Uiso 1 1 calc R
H4E H 0.4470 0.5399 0.9097 0.094 Uiso 1 1 calc R
C5 C 0.4342(10) 0.6084(5) 0.7963(7) 0.0551(18) Uani 1 1 d DU
H5C H 0.4551 0.6482 0.8456 0.066 Uiso 1 1 calc R
C6 C 0.2302(10) 0.6043(5) 0.7001(7) 0.0557(18) Uani 1 1 d DU
H6C H 0.1991 0.5593 0.6629 0.067 Uiso 1 1 calc R
H6D H 0.1728 0.6088 0.7378 0.067 Uiso 1 1 calc R
C7 C 0.0898(14) 0.9015(4) 0.4772(9) 0.060(2) Uani 1 1 d U
H7A H -0.0281 0.8920 0.4564 0.090 Uiso 1 1 calc R
H7B H 0.0737 0.9123 0.4050 0.090 Uiso 1 1 calc R
H7C H 0.1456 0.9397 0.5319 0.090 Uiso 1 1 calc R
C8 C 0.2146(12) 0.8385(4) 0.5384(8) 0.0459(17) Uani 1 1 d U
H8A H 0.2328 0.8294 0.6132 0.055 Uiso 1 1 calc R
C9 C 0.3999(13) 0.8448(5) 0.5699(10) 0.057(2) Uani 1 1 d U
H9A H 0.3868 0.8499 0.4968 0.068 Uiso 1 1 calc R
H9B H 0.4640 0.8847 0.6207 0.068 Uiso 1 1 calc R

loop_
_atom_site_aniso_label
_atom_site_aniso_U_11
_atom_site_aniso_U_22
_atom_site_aniso_U_33
_atom_site_aniso_U_23
_atom_site_aniso_U_13
_atom_site_aniso_U_12
Ho1 0.01819(17) 0.03342(19) 0.02768(18) 0.01029(10) 0.01779(15) 0.00786(10)
As1 0.0172(3) 0.0315(3) 0.0263(3) 0.0012(2) 0.0168(3) 0.0018(2)
S1 0.0162(6) 0.0409(9) 0.0255(7) 0.0058(6) 0.0145(6) 0.0028(6)
S2 0.025(2) 0.097(8) 0.026(3) 0.018(4) 0.018(2) 0.019(4)
S2' 0.022(4) 0.068(10) 0.017(5) 0.008(5) 0.013(4) 0.015(5)
S3 0.0338(10) 0.0280(9) 0.130(2) -0.0229(12) 0.0476(13) -0.0071(8)
S4 0.0320(9) 0.0352(9) 0.0624(12) -0.0189(9) 0.0250(9) 0.0024(7)
N1 0.075(3) 0.049(3) 0.060(3) 0.000(3) 0.028(3) 0.025(3)
N2 0.041(3) 0.034(3) 0.049(3) -0.002(2) 0.035(2) 0.002(2)
N3 0.041(3) 0.046(3) 0.047(3) 0.013(2) 0.035(2) 0.009(2)
N4 0.043(3) 0.065(3) 0.048(3) 0.018(3) 0.034(2) 0.017(3)
N5 0.047(3) 0.060(4) 0.060(4) -0.018(3) 0.013(3) -0.004(3)
N6 0.034(2) 0.025(2) 0.051(3) -0.003(2) 0.024(2) -0.003(2)
C1 0.101(6) 0.060(5) 0.063(5) -0.013(4) 0.036(5) -0.019(5)
C2 0.061(4) 0.050(4) 0.075(4) -0.022(4) 0.034(3) 0.006(3)
C3 0.093(5) 0.061(4) 0.082(5) -0.010(4) 0.026(4) 0.019(4)
C4 0.067(5) 0.060(5) 0.059(5) 0.029(4) 0.039(4) 0.014(4)
C5 0.052(4) 0.071(4) 0.052(4) 0.028(3) 0.038(3) 0.017(3)
C6 0.048(3) 0.072(4) 0.055(3) 0.029(3) 0.036(3) 0.007(3)
C7 0.061(5) 0.030(3) 0.067(5) -0.010(3) 0.029(4) -0.004(3)
C8 0.040(3) 0.037(3) 0.053(4) -0.009(3) 0.025(3) -0.008(3)
C9 0.044(3) 0.050(4) 0.067(4) -0.017(3) 0.029(3) -0.018(3)

loop_
_atom_type_symbol
_atom_type_description
_atom_type_scat_dispersion_real
_atom_type_scat_dispersion_imag
_atom_type_scat_source
C C 0.0033 0.0016 'International Tables Vol C Tables 4.2.6.8 and 6.1.1.4'
H H 0.0000 0.0000 'International Tables Vol C Tables 4.2.6.8 and 6.1.1.4'
As As 0.0499 2.0058 'International Tables Vol C Tables 4.2.6.8 and 6.1.1.4'
Ho Ho -0.2175 4.6783 'International Tables Vol C Tables 4.2.6.8 and 6.1.1.4'
N N 0.0061 0.0033 'International Tables Vol C Tables 4.2.6.8 and 6.1.1.4'
S S 0.1246 0.1234 'International Tables Vol C Tables 4.2.6.8 and 6.1.1.4'

loop_
_geom_angle_atom_site_label_1
_geom_angle_atom_site_label_2
_geom_angle_atom_site_label_3
_geom_angle
N5 Ho1 N1 152.2(3)
N5 Ho1 N4 86.8(3)
N1 Ho1 N4 80.4(3)
N5 Ho1 N3 104.8(3)
N1 Ho1 N3 92.4(3)
N4 Ho1 N3 66.2(2)
N5 Ho1 N6 68.1(2)
N1 Ho1 N6 138.6(2)
N4 Ho1 N6 126.5(2)
N3 Ho1 N6 75.5(2)
N5 Ho1 N2 135.8(2)
N1 Ho1 N2 68.6(2)
N4 Ho1 N2 130.9(2)
N3 Ho1 N2 77.7(2)
N6 Ho1 N2 70.13(19)
N5 Ho1 S1 85.9(3)
N1 Ho1 S1 89.1(2)
N4 Ho1 S1 141.70(14)
N3 Ho1 S1 151.54(15)
N6 Ho1 S1 84.70(16)
N2 Ho1 S1 76.40(14)
N5 Ho1 S2' 85.3(8)
N1 Ho1 S2' 67.1(8)
N4 Ho1 S2' 68.2(2)
N3 Ho1 S2' 132.5(3)
N6 Ho1 S2' 146.9(6)
N2 Ho1 S2' 126.1(7)
S1 Ho1 S2' 73.76(16)
N5 Ho1 S2 71.2(5)
N1 Ho1 S2 81.1(6)
N4 Ho1 S2 67.48(16)
N3 Ho1 S2 133.71(16)
N6 Ho1 S2 135.3(5)
N2 Ho1 S2 137.9(4)
S1 Ho1 S2 74.58(10)
S2' Ho1 S2 14.1(3)
S4 As1 S3 112.22(10)
S4 As1 S2 115.1(6)
S3 As1 S2 105.0(6)
S4 As1 S1 110.24(7)
S3 As1 S1 109.11(8)
S2 As1 S1 104.66(12)
S4 As1 S2' 100.2(8)
S3 As1 S2' 122.9(10)
S2 As1 S2' 18.7(3)
S1 As1 S2' 101.2(4)
As1 S1 Ho1 91.90(5)
S2' S2 As1 82.0(11)
S2' S2 Ho1 78.2(9)
As1 S2 Ho1 88.7(2)
S2 S2' As1 79.2(14)
S2 S2' Ho1 87.7(9)
As1 S2' Ho1 89.9(3)
C3 N1 Ho1 113.0(6)
C3 N1 H1A 110.3
Ho1 N1 H1A 109.1
C3 N1 H1B 107.6
Ho1 N1 H1B 108.8
H1A N1 H1B 107.8
C2 N2 Ho1 112.7(5)
C2 N2 H2A 108.7
Ho1 N2 H2A 109.1
C2 N2 H2B 109.2
Ho1 N2 H2B 109.1
H2A N2 H2B 107.8
C6 N3 Ho1 114.3(5)
C6 N3 H3A 108.9
Ho1 N3 H3A 108.5
C6 N3 H3B 108.7
Ho1 N3 H3B 108.7
H3A N3 H3B 107.6
C5 N4 Ho1 120.9(5)
C5 N4 H4A 107.6
Ho1 N4 H4A 107.4
C5 N4 H4B 106.3
Ho1 N4 H4B 107.1
H4A N4 H4B 106.9
C9 N5 Ho1 114.6(6)
C9 N5 H5A 109.3
Ho1 N5 H5A 109.1
C9 N5 H5B 107.7
Ho1 N5 H5B 108.3
H5A N5 H5B 107.6
C8 N6 Ho1 112.3(5)
C8 N6 H6A 108.9
Ho1 N6 H6A 109.0
C8 N6 H6B 109.9
Ho1 N6 H6B 109.1
H6A N6 H6B 107.7
C2 C1 H1C 109.5
C2 C1 H1D 109.5
H1C C1 H1D 109.5
C2 C1 H1E 109.5
H1C C1 H1E 109.5
H1D C1 H1E 109.5
N2 C2 C1 111.1(8)
N2 C2 C3 114.0(8)
C1 C2 C3 119.9(9)
N2 C2 H2C 103.1
C1 C2 H2C 103.1
C3 C2 H2C 103.1
N1 C3 C2 108.8(9)
N1 C3 H3C 109.9
C2 C3 H3C 109.9
N1 C3 H3D 109.9
C2 C3 H3D 109.9
H3C C3 H3D 108.3
C5 C4 H4C 109.5
C5 C4 H4D 109.5
H4C C4 H4D 109.5
C5 C4 H4E 109.5
H4C C4 H4E 109.5
H4D C4 H4E 109.5
N4 C5 C6 110.1(6)
N4 C5 C4 115.7(7)
C6 C5 C4 114.4(7)
N4 C5 H5C 105.2
C6 C5 H5C 105.2
C4 C5 H5C 105.2
N3 C6 C5 114.6(6)
N3 C6 H6C 108.6
C5 C6 H6C 108.6
N3 C6 H6D 108.6
C5 C6 H6D 108.6
H6C C6 H6D 107.6
C8 C7 H7A 109.5
C8 C7 H7B 109.5
H7A C7 H7B 109.5
C8 C7 H7C 109.5
H7A C7 H7C 109.5
H7B C7 H7C 109.5
C9 C8 N6 106.6(7)
C9 C8 C7 115.3(8)
N6 C8 C7 110.3(7)
C9 C8 H8A 108.1
N6 C8 H8A 108.1
C7 C8 H8A 108.1
N5 C9 C8 107.9(8)
N5 C9 H9A 110.1
C8 C9 H9A 110.1
N5 C9 H9B 110.1
C8 C9 H9B 110.1
H9A C9 H9B 108.4

loop_
_geom_bond_atom_site_label_1
_geom_bond_atom_site_label_2
_geom_bond_distance
Ho1 N5 2.450(8)
Ho1 N1 2.471(8)
Ho1 N4 2.500(6)
Ho1 N3 2.499(6)
Ho1 N6 2.508(6)
Ho1 N2 2.531(6)
Ho1 S1 2.7761(15)
Ho1 S2' 2.847(8)
Ho1 S2 2.906(5)
As1 S4 2.1368(19)
As1 S3 2.139(2)
As1 S2 2.169(5)
As1 S1 2.1816(15)
As1 S2' 2.187(11)
S2 S2' 0.710(14)
N1 C3 1.434(9)
N1 H1A 0.8998
N1 H1B 0.8992
N2 C2 1.470(7)
N2 H2A 0.8995
N2 H2B 0.8996
N3 C6 1.442(7)
N3 H3A 0.8994
N3 H3B 0.8997
N4 C5 1.437(7)
N4 H4A 0.9003
N4 H4B 0.9001
N5 C9 1.458(13)
N5 H5A 0.9002
N5 H5B 0.9003
N6 C8 1.512(9)
N6 H6A 0.9000
N6 H6B 0.8999
C1 C2 1.487(9)
C1 H1C 0.9600
C1 H1D 0.9600
C1 H1E 0.9600
C2 C3 1.506(9)
C2 H2C 0.9800
C3 H3C 0.9700
C3 H3D 0.9700
C4 C5 1.505(8)
C4 H4C 0.9600
C4 H4D 0.9600
C4 H4E 0.9600
C5 C6 1.490(8)
C5 H5C 0.9800
C6 H6C 0.9700
C6 H6D 0.9700
C7 C8 1.533(12)
C7 H7A 0.9600
C7 H7B 0.9600
C7 H7C 0.9600
C8 C9 1.493(13)
C8 H8A 0.9800
C9 H9A 0.9700
C9 H9B 0.9700
